data_7012734
loop_
_publ_author_name
'Irvine, John T. S.'
'Johnston, Magnus G.'
'Harrison, William T. A.'

_publ_section_title
;
 Lone-pair containment in closed cavities. The MTe6O13 (M = Mn, Ni, Co)
 family of ternary oxides
;
_journal_issue 13
_journal_name_full 'Dalton Transactions'
_journal_page_first 2641
_journal_paper_doi 10.1039/b300573a
_journal_year 2003
_chemical_formula_sum 'Co O13 Te6'
_chemical_formula_weight 1032.53
_chemical_melting_point 'decomposes before melting'
_chemical_name_systematic
; 
? 
;
_space_group_IT_number 148
_symmetry_cell_setting trigonal
_symmetry_space_group_name_Hall '-R 3'
_symmetry_space_group_name_H-M 'R -3 :H'
_atom_sites_solution_primary 'from analogue'
_audit_creation_method SHELXL-97
_cell_angle_alpha 90.00
_cell_angle_beta 90.00
_cell_angle_gamma 120.00
_cell_formula_units_Z 6
_cell_length_a 10.1641(5)
_cell_length_b 10.1641(5)
_cell_length_c 18.9814(9)
_cell_measurement_reflns_used 3860
_cell_measurement_temperature 298(2)
_cell_measurement_theta_max 32.49
_cell_measurement_theta_min 2.55
_cell_volume 1698.23(14)
_computing_cell_refinement 'SAINT (Bruker, 1999)'
_computing_data_collection 'SMART (Bruker, 1999)'
_computing_data_reduction 'SAINT (Bruker, 1999)'
_computing_molecular_graphics 'ORTEP-3 (Farrugia, 1997)'
_computing_publication_material 'SHELXL-97 (Sheldrick, 1997)'
_computing_structure_refinement 'SHELXL-97 (Sheldrick, 1997)'
_computing_structure_solution 'SHELXS-97 (Sheldrick, 1997)'
_diffrn_ambient_temperature 298(2)
_diffrn_measured_fraction_theta_full 0.997
_diffrn_measured_fraction_theta_max 0.997
_diffrn_measurement_device_type 'Bruker SMART1000 CCD'
_diffrn_measurement_method 'omega scans'
_diffrn_radiation_monochromator graphite
_diffrn_radiation_source 'fine-focus sealed tube'
_diffrn_radiation_type MoK\a
_diffrn_radiation_wavelength 0.71073
_diffrn_reflns_av_R_equivalents 0.0252
_diffrn_reflns_av_sigmaI/netI 0.0177
_diffrn_reflns_limit_h_max 14
_diffrn_reflns_limit_h_min -15
_diffrn_reflns_limit_k_max 11
_diffrn_reflns_limit_k_min -14
_diffrn_reflns_limit_l_max 28
_diffrn_reflns_limit_l_min -23
_diffrn_reflns_number 4461
_diffrn_reflns_theta_full 32.50
_diffrn_reflns_theta_max 32.50
_diffrn_reflns_theta_min 2.55
_diffrn_standards_decay_% 0
_exptl_absorpt_coefficient_mu 16.744
_exptl_absorpt_correction_T_max 0.135
_exptl_absorpt_correction_T_min 0.078
_exptl_absorpt_correction_type multi-scan
_exptl_absorpt_process_details SADABS
_exptl_crystal_colour 'intense purple'
_exptl_crystal_density_diffrn 6.058
_exptl_crystal_density_method 'not measured'
_exptl_crystal_description chunk
_exptl_crystal_F_000 2658
_exptl_crystal_size_max 0.31
_exptl_crystal_size_mid 0.31
_exptl_crystal_size_min 0.20
_refine_diff_density_max 0.965
_refine_diff_density_min -1.352
_refine_diff_density_rms 0.244
_refine_ls_extinction_coef 0.00176(4)
_refine_ls_extinction_expression Fc^*^=kFc[1+0.001xFc^2^\l^3^/sin(2\q)]^-1/4^
_refine_ls_extinction_method SHELXL
_refine_ls_goodness_of_fit_ref 1.384
_refine_ls_matrix_type full
_refine_ls_number_parameters 62
_refine_ls_number_reflns 1364
_refine_ls_number_restraints 0
_refine_ls_restrained_S_all 1.384
_refine_ls_R_factor_all 0.0242
_refine_ls_R_factor_gt 0.0231
_refine_ls_shift/su_max 0.001
_refine_ls_shift/su_mean 0.000
_refine_ls_structure_factor_coef Fsqd
_refine_ls_weighting_details 'calc w=1/[\s^2^(Fo^2^)+(0.0145P)^2^+19.3233P] where P=(Fo^2^+2Fc^2^)/3'
_refine_ls_weighting_scheme calc
_refine_ls_wR_factor_gt 0.0508
_refine_ls_wR_factor_ref 0.0512
_reflns_number_gt 1340
_reflns_number_total 1364
_reflns_threshold_expression I>2sigma(I)
_cod_data_source_file b300573a.txt
_cod_data_source_block cto
_cod_original_sg_symbol_H-M 'R -3'
_cod_database_code 7012734

loop_
_symmetry_equiv_pos_as_xyz
'x, y, z'
'-y, x-y, z'
'-x+y, -x, z'
'x+2/3, y+1/3, z+1/3'
'-y+2/3, x-y+1/3, z+1/3'
'-x+y+2/3, -x+1/3, z+1/3'
'x+1/3, y+2/3, z+2/3'
'-y+1/3, x-y+2/3, z+2/3'
'-x+y+1/3, -x+2/3, z+2/3'
'-x, -y, -z'
'y, -x+y, -z'
'x-y, x, -z'
'-x+2/3, -y+1/3, -z+1/3'
'y+2/3, -x+y+1/3, -z+1/3'
'x-y+2/3, x+1/3, -z+1/3'
'-x+1/3, -y+2/3, -z+2/3'
'y+1/3, -x+y+2/3, -z+2/3'
'x-y+1/3, x+2/3, -z+2/3'

loop_
_atom_site_label
_atom_site_type_symbol
_atom_site_fract_x
_atom_site_fract_y
_atom_site_fract_z
_atom_site_U_iso_or_equiv
_atom_site_adp_type
_atom_site_occupancy
_atom_site_symmetry_multiplicity
_atom_site_calc_flag
_atom_site_refinement_flags
_atom_site_disorder_assembly
_atom_site_disorder_group
Co1 Co 0.0000 0.0000 0.24401(4) 0.00644(15) Uani 1 3 d S . .
Te1 Te 0.15564(3) 0.23755(3) 0.404936(11) 0.00779(8) Uani 1 1 d . . .
Te2 Te 0.23254(2) 0.06187(3) 0.090712(11) 0.00650(8) Uani 1 1 d . . .
O1 O 0.0895(3) 0.2034(3) 0.30747(13) 0.0111(5) Uani 1 1 d . . .
O2 O 0.1942(3) 0.0519(3) 0.18688(13) 0.0101(4) Uani 1 1 d . . .
O3 O 0.0000 0.0000 0.4139(2) 0.0087(7) Uani 1 3 d S . .
O4 O 0.3328(3) -0.0818(3) 0.11516(14) 0.0116(5) Uani 1 1 d . . .
O5 O 0.1291(3) 0.1837(3) 0.06907(14) 0.0105(4) Uani 1 1 d . . .

loop_
_atom_site_aniso_label
_atom_site_aniso_U_11
_atom_site_aniso_U_22
_atom_site_aniso_U_33
_atom_site_aniso_U_23
_atom_site_aniso_U_13
_atom_site_aniso_U_12
Co1 0.0071(2) 0.0071(2) 0.0052(3) 0.000 0.000 0.00353(11)
Te1 0.00760(11) 0.01182(11) 0.00576(11) -0.00065(6) -0.00009(6) 0.00620(8)
Te2 0.00703(11) 0.00795(11) 0.00417(11) 0.00024(6) 0.00054(6) 0.00348(8)
O1 0.0174(12) 0.0089(11) 0.0051(9) 0.0001(8) -0.0021(9) 0.0051(9)
O2 0.0112(11) 0.0157(12) 0.0038(10) -0.0005(8) 0.0017(8) 0.0070(10)
O3 0.0074(11) 0.0074(11) 0.0111(18) 0.000 0.000 0.0037(5)
O4 0.0129(11) 0.0147(12) 0.0118(11) 0.0023(9) 0.0044(9) 0.0104(10)
O5 0.0090(11) 0.0121(11) 0.0127(11) 0.0025(9) 0.0020(8) 0.0069(9)

loop_
_atom_type_symbol
_atom_type_description
_atom_type_scat_dispersion_real
_atom_type_scat_dispersion_imag
_atom_type_scat_source
O O 0.0106 0.0060 'International Tables Vol C Tables 4.2.6.8 and 6.1.1.4'
Co Co 0.3494 0.9721 'International Tables Vol C Tables 4.2.6.8 and 6.1.1.4'
Te Te -0.5308 1.6751 'International Tables Vol C Tables 4.2.6.8 and 6.1.1.4'

loop_
_geom_angle_atom_site_label_1
_geom_angle_atom_site_label_2
_geom_angle_atom_site_label_3
_geom_angle
_geom_angle_site_symmetry_1
_geom_angle_site_symmetry_3
_geom_angle_publ_flag
O2 Co1 O2 95.20(10) 3 2 ?
O2 Co1 O2 95.20(10) 3 . ?
O2 Co1 O2 95.20(10) 2 . ?
O2 Co1 O1 163.87(11) 3 . ?
O2 Co1 O1 75.93(10) 2 . ?
O2 Co1 O1 98.97(11) . . ?
O2 Co1 O1 75.93(10) 3 2 ?
O2 Co1 O1 98.97(11) 2 2 ?
O2 Co1 O1 163.87(11) . 2 ?
O1 Co1 O1 91.95(10) . 2 ?
O2 Co1 O1 98.97(11) 3 3 ?
O2 Co1 O1 163.87(11) 2 3 ?
O2 Co1 O1 75.93(10) . 3 ?
O1 Co1 O1 91.95(10) . 3 ?
O1 Co1 O1 91.95(10) 2 3 ?
O4 Te1 O1 101.86(12) 4_455 . ?
O4 Te1 O3 82.68(10) 4_455 . ?
O1 Te1 O3 83.02(14) . . ?
O4 Te1 O1 90.81(11) 4_455 16 ?
O1 Te1 O1 74.47(12) . 16 ?
O3 Te1 O1 154.76(11) . 16 ?
O4 Te1 O4 81.30(7) 4_455 17 ?
O1 Te1 O4 172.97(10) . 17 ?
O3 Te1 O4 91.23(12) . 17 ?
O1 Te1 O4 111.94(8) 16 17 ?
O2 Te2 O5 95.11(12) . 3 ?
O2 Te2 O5 94.22(11) . . ?
O5 Te2 O5 93.46(16) 3 . ?
O2 Te2 O4 84.90(11) . . ?
O5 Te2 O4 83.64(11) 3 . ?
O5 Te2 O4 176.87(11) . . ?
O2 Te2 O2 74.04(11) . 13 ?
O5 Te2 O2 165.88(10) 3 13 ?
O5 Te2 O2 96.29(10) . 13 ?
O4 Te2 O2 86.36(10) . 13 ?
Te1 O1 Co1 130.20(14) . . ?
Te1 O1 Te1 105.53(12) . 16 ?
Co1 O1 Te1 122.61(11) . 16 ?
Te2 O2 Co1 132.36(14) . . ?
Te2 O2 Te2 105.96(11) . 13 ?
Co1 O2 Te2 111.99(10) . 13 ?
Te1 O3 Te1 119.38(3) 2 . ?
Te1 O3 Te1 119.38(3) 2 3 ?
Te1 O3 Te1 119.38(3) . 3 ?
Te1 O4 Te2 130.68(14) 7_544 . ?
Te1 O4 Te1 120.50(12) 7_544 18_545 ?
Te2 O4 Te1 105.85(9) . 18_545 ?
Te2 O5 Te2 136.76(14) 2 . ?

loop_
_geom_bond_atom_site_label_1
_geom_bond_atom_site_label_2
_geom_bond_distance
_geom_bond_site_symmetry_2
_geom_bond_publ_flag
Co1 O2 2.076(3) 3 ?
Co1 O2 2.076(3) 2 ?
Co1 O2 2.076(3) . ?
Co1 O1 2.161(3) . ?
Co1 O1 2.161(3) 2 ?
Co1 O1 2.161(3) 3 ?
Te1 O4 1.857(3) 4_455 ?
Te1 O1 1.939(2) . ?
Te1 O3 2.1311(4) . ?
Te1 O1 2.183(3) 16 ?
Te1 O4 2.927(3) 17 ?
Te2 O2 1.859(2) . ?
Te2 O5 1.923(3) 3 ?
Te2 O5 2.027(3) . ?
Te2 O4 2.208(3) . ?
Te2 O2 2.570(3) 13 ?
O1 Te1 2.183(3) 16 ?
O2 Te2 2.570(3) 13 ?
O3 Te1 2.1311(4) 2 ?
O3 Te1 2.1311(4) 3 ?
O4 Te1 1.857(3) 7_544 ?
O4 Te1 2.927(3) 18_545 ?
O5 Te2 1.923(3) 2 ?
